data_4072433
loop_
_publ_author_name
'Hahn, F. Ekkehardt'
'Radloff, Christian'
'Pape, Tania'
'Hepp, Alexander'

_publ_section_title
;
 A Nickel(II)-Cornered Molecular Rectangle with Biscarbene and
 4,4&#x2032;-Bipyridine Bridging Groups
;
_journal_issue 24
_journal_name_full Organometallics
_journal_page_first 6408
_journal_paper_doi 10.1021/om801007u
_journal_volume 27
_journal_year 2008
_chemical_formula_sum 'C46 H56 F12 N6 Ni2 O P2'
_chemical_formula_weight 1116.33
_chemical_name_systematic
; 
 ? 
;
_space_group_IT_number 14
_symmetry_cell_setting monoclinic
_symmetry_space_group_name_Hall '-P 2yn'
_symmetry_space_group_name_H-M 'P 1 21/n 1'
_atom_sites_solution_hydrogens geom
_atom_sites_solution_primary direct
_atom_sites_solution_secondary difmap
_audit_creation_method SHELXL-97
_cell_angle_alpha 90.00
_cell_angle_beta 104.416(4)
_cell_angle_gamma 90.00
_cell_formula_units_Z 4
_cell_length_a 18.765(5)
_cell_length_b 10.511(3)
_cell_length_c 25.588(7)
_cell_measurement_reflns_used 900
_cell_measurement_temperature 153(2)
_cell_measurement_theta_max 22.5
_cell_measurement_theta_min 1
_cell_volume 4888(2)
_computing_cell_refinement 'APEX2(Bruker AXS, 2007)'
_computing_data_collection 'APEX2(Bruker AXS, 2007)'
_computing_data_reduction 'SAINT,SADABS (Bruker AXS, 2007 )'
_computing_molecular_graphics
;
ORTEP3,L.J. Farrugia, J. Appl. Cryst. (1997) 30, 565
;
_computing_structure_refinement 'SHELXL-97 (Sheldrick, 1997)'
_computing_structure_solution 'SHELXS-97 (Sheldrick, 1990)'
_diffrn_ambient_temperature 153(2)
_diffrn_detector_area_resol_mean 80
_diffrn_measured_fraction_theta_full 1.000
_diffrn_measured_fraction_theta_max 1.000
_diffrn_measurement_device_type 'CCD area detector'
_diffrn_measurement_method 'Omega and Phi scans'
_diffrn_radiation_monochromator graphite
_diffrn_radiation_source 'rotating anode'
_diffrn_radiation_type MoK\a
_diffrn_radiation_wavelength 0.71073
_diffrn_reflns_av_R_equivalents 0.2395
_diffrn_reflns_av_sigmaI/netI 0.1844
_diffrn_reflns_limit_h_max 21
_diffrn_reflns_limit_h_min -21
_diffrn_reflns_limit_k_max 11
_diffrn_reflns_limit_k_min -11
_diffrn_reflns_limit_l_max 28
_diffrn_reflns_limit_l_min -28
_diffrn_reflns_number 33543
_diffrn_reflns_theta_full 23.50
_diffrn_reflns_theta_max 23.50
_diffrn_reflns_theta_min 1.21
_exptl_absorpt_coefficient_mu 0.924
_exptl_absorpt_correction_T_max 0.9908
_exptl_absorpt_correction_T_min 0.9215
_exptl_absorpt_correction_type multi-scan
_exptl_absorpt_process_details
; 
 Corrections were done with the SADABS program, utilizing the none merged
 raw data obtained from the integration process. Integration and final cell
 refinement were done with SAINT.

 SADABS reports ratio of Tmin/Tmax = 0.584169  

;
_exptl_crystal_colour brown
_exptl_crystal_density_diffrn 1.517
_exptl_crystal_density_method 'not measured'
_exptl_crystal_description 'transparent sticks'
_exptl_crystal_F_000 2304
_exptl_crystal_size_max 0.09
_exptl_crystal_size_mid 0.04
_exptl_crystal_size_min 0.01
_refine_diff_density_max 0.544
_refine_diff_density_min -0.569
_refine_diff_density_rms 0.118
_refine_ls_extinction_method none
_refine_ls_goodness_of_fit_ref 0.980
_refine_ls_hydrogen_treatment noref
_refine_ls_matrix_type full
_refine_ls_number_parameters 636
_refine_ls_number_reflns 7225
_refine_ls_number_restraints 0
_refine_ls_restrained_S_all 0.980
_refine_ls_R_factor_all 0.1878
_refine_ls_R_factor_gt 0.0714
_refine_ls_shift/su_max 0.000
_refine_ls_shift/su_mean 0.000
_refine_ls_structure_factor_coef Fsqd
_refine_ls_weighting_details 'calc w=1/[\s^2^(Fo^2^)+(0.0758P)^2^+0.0000P] where P=(Fo^2^+2Fc^2^)/3'
_refine_ls_weighting_scheme calc
_refine_ls_wR_factor_gt 0.1403
_refine_ls_wR_factor_ref 0.1942
_reflns_number_gt 3285
_reflns_number_total 7225
_reflns_threshold_expression >2sigma(I)
_cod_data_source_file om801007u_si_004.cif
_cod_data_source_block sad
_cod_original_sg_symbol_H-M P2(1)/n
_cod_database_code 4072433

loop_
_symmetry_equiv_pos_as_xyz
'x, y, z'
'-x+1/2, y+1/2, -z+1/2'
'-x, -y, -z'
'x-1/2, -y-1/2, z-1/2'

loop_
_atom_site_label
_atom_site_type_symbol
_atom_site_fract_x
_atom_site_fract_y
_atom_site_fract_z
_atom_site_U_iso_or_equiv
_atom_site_adp_type
_atom_site_occupancy
_atom_site_symmetry_multiplicity
_atom_site_calc_flag
_atom_site_refinement_flags
Ni1 Ni 0.14205(7) 0.94676(13) 0.17381(5) 0.0333(4) Uani 1 1 d .
N1 N 0.1238(4) 0.9116(7) 0.2437(3) 0.0245(19) Uani 1 1 d .
C1 C 0.1348(5) 0.7976(10) 0.2658(4) 0.031(3) Uani 1 1 d .
H1 H 0.1429 0.7280 0.2443 0.037 Uiso 1 1 calc R
C2 C 0.1349(5) 0.7752(9) 0.3202(4) 0.032(3) Uani 1 1 d .
H2 H 0.1434 0.6924 0.3353 0.038 Uiso 1 1 calc R
C3 C 0.1220(4) 0.8786(9) 0.3515(3) 0.021(2) Uani 1 1 d .
C4 C 0.1080(5) 0.9977(9) 0.3268(4) 0.031(3) Uani 1 1 d .
H4 H 0.0984 1.0691 0.3468 0.037 Uiso 1 1 calc R
C5 C 0.1081(5) 1.0110(9) 0.2728(4) 0.029(2) Uani 1 1 d .
H5 H 0.0970 1.0915 0.2558 0.035 Uiso 1 1 calc R
C6 C 0.1263(5) 0.8604(9) 0.4100(4) 0.027(2) Uani 1 1 d .
C7 C 0.1013(5) 0.7505(9) 0.4288(4) 0.035(3) Uani 1 1 d .
H7 H 0.0847 0.6810 0.4052 0.042 Uiso 1 1 calc R
C8 C 0.1010(5) 0.7430(10) 0.4836(4) 0.037(3) Uani 1 1 d .
H8 H 0.0844 0.6670 0.4968 0.044 Uiso 1 1 calc R
C9 C 0.1516(5) 0.9437(10) 0.4999(4) 0.033(3) Uani 1 1 d .
H9 H 0.1710 1.0098 0.5247 0.040 Uiso 1 1 calc R
C10 C 0.1530(5) 0.9568(9) 0.4455(4) 0.031(2) Uani 1 1 d .
H10 H 0.1723 1.0318 0.4335 0.037 Uiso 1 1 calc R
C11 C 0.2558(6) 0.9851(13) 0.2013(5) 0.060(4) Uani 1 1 d .
H11 H 0.2844 0.9522 0.2345 0.072 Uiso 1 1 calc R
C12 C 0.2166(7) 1.1028(13) 0.1944(5) 0.057(4) Uani 1 1 d .
H12 H 0.2166 1.1629 0.2221 0.068 Uiso 1 1 calc R
C13 C 0.1789(6) 1.1152(11) 0.1415(5) 0.051(3) Uani 1 1 d .
H13 H 0.1496 1.1857 0.1258 0.061 Uiso 1 1 calc R
C14 C 0.1921(6) 1.0021(12) 0.1142(5) 0.056(3) Uani 1 1 d .
H14 H 0.1690 0.9816 0.0778 0.068 Uiso 1 1 calc R
C15 C 0.2446(6) 0.9253(12) 0.1498(5) 0.054(3) Uani 1 1 d .
H15 H 0.2675 0.8502 0.1412 0.065 Uiso 1 1 calc R
C21 C 0.0544(5) 0.8750(9) 0.1297(3) 0.023(2) Uani 1 1 d .
N3 N 0.0409(4) 0.7492(7) 0.1186(3) 0.0234(19) Uani 1 1 d .
N4 N -0.0079(4) 0.9383(7) 0.1049(3) 0.0245(19) Uani 1 1 d .
C22 C -0.0310(5) 0.7344(9) 0.0874(4) 0.027(2) Uani 1 1 d .
C23 C -0.0699(6) 0.6233(9) 0.0688(4) 0.033(3) Uani 1 1 d .
H23 H -0.0480 0.5414 0.0754 0.039 Uiso 1 1 calc R
C24 C -0.1423(6) 0.6397(10) 0.0401(4) 0.037(3) Uani 1 1 d .
H24 H -0.1717 0.5672 0.0273 0.044 Uiso 1 1 calc R
C25 C -0.1729(5) 0.7618(10) 0.0295(4) 0.034(3) Uani 1 1 d .
H25 H -0.2224 0.7695 0.0090 0.041 Uiso 1 1 calc R
C26 C -0.1336(5) 0.8715(10) 0.0480(4) 0.034(3) Uani 1 1 d .
H26 H -0.1545 0.9537 0.0400 0.040 Uiso 1 1 calc R
C27 C -0.0612(5) 0.8546(8) 0.0791(3) 0.023(2) Uani 1 1 d .
C28 C 0.0951(5) 0.6475(9) 0.1346(3) 0.028(2) Uani 1 1 d .
H28A H 0.0733 0.5790 0.1522 0.033 Uiso 1 1 calc R
H28B H 0.1382 0.6815 0.1615 0.033 Uiso 1 1 calc R
C29 C 0.1207(5) 0.5918(9) 0.0885(4) 0.033(3) Uani 1 1 d .
H29A H 0.1402 0.6600 0.0693 0.040 Uiso 1 1 calc R
H29B H 0.0789 0.5507 0.0627 0.040 Uiso 1 1 calc R
C30 C 0.1812(5) 0.4933(10) 0.1105(4) 0.047(3) Uani 1 1 d .
H30A H 0.2255 0.5367 0.1310 0.071 Uiso 1 1 calc R
H30B H 0.1925 0.4469 0.0803 0.071 Uiso 1 1 calc R
H30C H 0.1641 0.4333 0.1340 0.071 Uiso 1 1 calc R
C31 C -0.0178(5) 1.0766(7) 0.1039(3) 0.022(2) Uani 1 1 d .
H31A H 0.0174 1.1143 0.1355 0.026 Uiso 1 1 calc R
H31B H -0.0681 1.0965 0.1070 0.026 Uiso 1 1 calc R
C32 C -0.0061(6) 1.1365(8) 0.0528(4) 0.035(3) Uani 1 1 d .
H32A H -0.0428 1.1028 0.0211 0.042 Uiso 1 1 calc R
H32B H 0.0436 1.1148 0.0487 0.042 Uiso 1 1 calc R
C33 C -0.0139(6) 1.2807(9) 0.0555(4) 0.048(3) Uani 1 1 d .
H33A H -0.0648 1.3023 0.0552 0.072 Uiso 1 1 calc R
H33B H -0.0012 1.3197 0.0242 0.072 Uiso 1 1 calc R
H33C H 0.0193 1.3129 0.0887 0.072 Uiso 1 1 calc R
Ni2 Ni 0.11069(7) 0.84233(12) 0.58953(5) 0.0307(4) Uani 1 1 d .
C16 C -0.0065(5) 0.8553(11) 0.5737(5) 0.044(3) Uani 1 1 d .
H16 H -0.0394 0.8253 0.5416 0.053 Uiso 1 1 calc R
C17 C 0.0255(6) 0.9816(11) 0.5821(4) 0.050(3) Uani 1 1 d .
H17 H 0.0171 1.0481 0.5561 0.060 Uiso 1 1 calc R
C18 C 0.0699(6) 0.9898(11) 0.6335(4) 0.044(3) Uani 1 1 d .
H18 H 0.0948 1.0634 0.6504 0.053 Uiso 1 1 calc R
C19 C 0.0711(6) 0.8647(11) 0.6568(4) 0.041(3) Uani 1 1 d .
H19 H 0.1014 0.8390 0.6907 0.050 Uiso 1 1 calc R
C20 C 0.0195(6) 0.7861(11) 0.6208(5) 0.045(3) Uani 1 1 d .
H20 H 0.0055 0.7021 0.6277 0.054 Uiso 1 1 calc R
N2 N 0.1232(4) 0.8387(8) 0.5175(3) 0.028(2) Uani 1 1 d .
N5 N 0.2653(4) 0.8422(7) 0.6487(3) 0.0251(19) Uani 1 1 d .
N6 N 0.2216(4) 0.6537(7) 0.6312(3) 0.0238(19) Uani 1 1 d .
C34 C 0.2037(5) 0.7780(9) 0.6239(3) 0.028(2) Uani 1 1 d .
C35 C 0.3211(5) 0.7607(9) 0.6727(3) 0.024(2) Uani 1 1 d .
C36 C 0.3925(5) 0.7789(10) 0.7032(4) 0.031(3) Uani 1 1 d .
H36 H 0.4124 0.8621 0.7104 0.038 Uiso 1 1 calc R
C37 C 0.4337(5) 0.6739(10) 0.7225(4) 0.035(3) Uani 1 1 d .
H37 H 0.4821 0.6848 0.7445 0.042 Uiso 1 1 calc R
C38 C 0.4067(6) 0.5531(11) 0.7108(4) 0.039(3) Uani 1 1 d .
H38 H 0.4378 0.4828 0.7239 0.046 Uiso 1 1 calc R
C39 C 0.3364(5) 0.5299(9) 0.6808(3) 0.027(2) Uani 1 1 d .
H39 H 0.3181 0.4459 0.6731 0.032 Uiso 1 1 calc R
C40 C 0.2935(5) 0.6367(9) 0.6624(3) 0.024(2) Uani 1 1 d .
C41 C 0.2723(5) 0.9815(8) 0.6489(4) 0.032(3) Uani 1 1 d .
H41A H 0.2311 1.0178 0.6209 0.038 Uiso 1 1 calc R
H41B H 0.3188 1.0048 0.6396 0.038 Uiso 1 1 calc R
C42 C 0.2717(6) 1.0389(9) 0.7035(4) 0.037(3) Uani 1 1 d .
H42A H 0.3133 1.0037 0.7315 0.045 Uiso 1 1 calc R
H42B H 0.2254 1.0151 0.7129 0.045 Uiso 1 1 calc R
C43 C 0.2781(6) 1.1835(9) 0.7027(4) 0.049(3) Uani 1 1 d .
H43A H 0.3253 1.2072 0.6955 0.074 Uiso 1 1 calc R
H43B H 0.2754 1.2179 0.7377 0.074 Uiso 1 1 calc R
H43C H 0.2378 1.2184 0.6743 0.074 Uiso 1 1 calc R
C44 C 0.1713(5) 0.5488(9) 0.6115(3) 0.028(2) Uani 1 1 d .
H44A H 0.1970 0.4860 0.5939 0.034 Uiso 1 1 calc R
H44B H 0.1291 0.5821 0.5835 0.034 Uiso 1 1 calc R
C45 C 0.1419(5) 0.4806(9) 0.6537(4) 0.037(3) Uani 1 1 d .
H45A H 0.1190 0.5436 0.6732 0.044 Uiso 1 1 calc R
H45B H 0.1835 0.4405 0.6801 0.044 Uiso 1 1 calc R
C46 C 0.0857(6) 0.3793(10) 0.6299(4) 0.055(3) Uani 1 1 d .
H46A H 0.0442 0.4185 0.6039 0.083 Uiso 1 1 calc R
H46B H 0.0681 0.3388 0.6588 0.083 Uiso 1 1 calc R
H46C H 0.1085 0.3150 0.6115 0.083 Uiso 1 1 calc R
P1 P 0.74388(16) 0.2093(3) 0.00902(11) 0.0390(8) Uani 1 1 d .
F1 F 0.8168(3) 0.1685(6) -0.0080(2) 0.0565(18) Uani 1 1 d .
F2 F 0.7061(3) 0.2473(6) -0.0526(2) 0.0588(18) Uani 1 1 d .
F3 F 0.7742(3) 0.3506(5) 0.0197(2) 0.0508(16) Uani 1 1 d .
F4 F 0.6706(3) 0.2501(6) 0.0263(3) 0.0590(18) Uani 1 1 d .
F5 F 0.7819(3) 0.1709(5) 0.0699(2) 0.0519(17) Uani 1 1 d .
F6 F 0.7125(3) 0.0687(5) -0.0028(2) 0.0509(16) Uani 1 1 d .
P2 P 0.02437(15) 0.3754(2) 0.23629(11) 0.0320(7) Uani 1 1 d .
F7 F -0.0268(3) 0.4302(6) 0.1821(2) 0.0524(17) Uani 1 1 d .
F8 F 0.0844(3) 0.3348(6) 0.2044(2) 0.0595(18) Uani 1 1 d .
F9 F 0.0631(3) 0.5095(5) 0.2494(2) 0.0556(18) Uani 1 1 d .
F10 F 0.0766(3) 0.3174(5) 0.2905(2) 0.0534(17) Uani 1 1 d .
F11 F -0.0350(3) 0.4139(6) 0.2678(2) 0.0604(19) Uani 1 1 d .
F12 F -0.0127(3) 0.2383(6) 0.2231(3) 0.0598(18) Uani 1 1 d .
O1 O 0.0979(6) 0.4682(11) 0.3892(4) 0.066(4) Uani 0.692(14) 1 d P
O1A O 0.5413(13) 0.062(2) 0.9829(10) 0.062(10) Uani 0.308(14) 1 d P

loop_
_atom_site_aniso_label
_atom_site_aniso_U_11
_atom_site_aniso_U_22
_atom_site_aniso_U_33
_atom_site_aniso_U_23
_atom_site_aniso_U_13
_atom_site_aniso_U_12
Ni1 0.0298(8) 0.0438(9) 0.0291(8) -0.0008(7) 0.0126(6) -0.0020(7)
N1 0.019(4) 0.029(5) 0.026(5) 0.000(4) 0.008(4) 0.000(4)
C1 0.042(7) 0.030(6) 0.022(6) 0.000(5) 0.012(5) 0.004(5)
C2 0.027(6) 0.034(6) 0.031(6) 0.006(5) 0.000(5) 0.001(5)
C3 0.014(5) 0.029(6) 0.022(5) -0.008(5) 0.012(4) -0.013(4)
C4 0.041(7) 0.035(6) 0.019(6) 0.003(5) 0.012(5) -0.001(5)
C5 0.026(6) 0.030(6) 0.031(6) -0.001(5) 0.007(5) 0.005(5)
C6 0.021(5) 0.028(6) 0.031(6) 0.004(5) 0.007(5) 0.000(5)
C7 0.038(7) 0.037(7) 0.031(6) -0.011(5) 0.009(5) -0.003(5)
C8 0.043(7) 0.033(7) 0.031(6) -0.002(6) 0.004(5) -0.006(5)
C9 0.031(6) 0.045(7) 0.026(6) 0.001(5) 0.012(5) -0.005(6)
C10 0.022(6) 0.031(6) 0.039(6) 0.004(5) 0.005(5) 0.000(5)
C11 0.033(7) 0.089(11) 0.057(9) 0.023(8) 0.011(6) -0.007(7)
C12 0.058(9) 0.079(10) 0.040(8) -0.016(7) 0.025(7) -0.030(8)
C13 0.048(8) 0.042(8) 0.066(9) 0.012(7) 0.019(7) -0.014(6)
C14 0.046(8) 0.085(10) 0.047(8) -0.007(8) 0.028(7) -0.015(7)
C15 0.039(7) 0.080(9) 0.058(8) -0.002(8) 0.039(7) 0.005(7)
C21 0.025(6) 0.030(6) 0.021(5) 0.004(5) 0.018(5) 0.004(5)
N3 0.021(5) 0.021(5) 0.032(5) -0.003(4) 0.014(4) 0.003(4)
N4 0.026(5) 0.027(5) 0.025(5) 0.000(4) 0.014(4) -0.006(4)
C22 0.036(7) 0.038(7) 0.018(5) -0.005(5) 0.024(5) -0.009(6)
C23 0.046(7) 0.026(6) 0.033(6) 0.003(5) 0.022(6) 0.006(5)
C24 0.045(7) 0.038(7) 0.031(6) -0.003(6) 0.014(5) -0.024(6)
C25 0.032(6) 0.040(7) 0.028(6) -0.003(5) 0.006(5) -0.005(6)
C26 0.036(7) 0.040(7) 0.024(6) 0.010(5) 0.008(5) 0.011(6)
C27 0.047(7) 0.015(5) 0.015(5) 0.010(5) 0.024(5) 0.012(5)
C28 0.032(6) 0.032(6) 0.021(5) 0.007(5) 0.009(5) 0.002(5)
C29 0.035(6) 0.042(6) 0.029(6) -0.002(5) 0.019(5) 0.000(5)
C30 0.037(7) 0.063(8) 0.046(7) -0.009(6) 0.017(6) 0.012(6)
C31 0.029(6) 0.013(5) 0.030(6) -0.005(4) 0.019(5) -0.001(4)
C32 0.047(7) 0.024(6) 0.035(6) 0.008(5) 0.012(5) -0.002(5)
C33 0.075(9) 0.037(7) 0.037(7) 0.001(6) 0.023(6) 0.002(6)
Ni2 0.0290(8) 0.0414(8) 0.0231(7) 0.0034(7) 0.0090(6) 0.0038(7)
C16 0.020(6) 0.062(8) 0.052(8) -0.012(7) 0.011(5) 0.015(6)
C17 0.055(8) 0.060(9) 0.037(7) 0.021(6) 0.017(6) 0.030(7)
C18 0.044(7) 0.049(8) 0.048(8) 0.000(6) 0.028(6) 0.012(6)
C19 0.037(7) 0.069(9) 0.022(6) 0.003(6) 0.015(5) 0.016(6)
C20 0.032(7) 0.049(7) 0.063(8) 0.016(7) 0.029(6) 0.013(6)
N2 0.025(5) 0.042(5) 0.019(4) -0.006(4) 0.009(4) -0.003(4)
N5 0.024(5) 0.032(5) 0.021(4) 0.001(4) 0.008(4) 0.003(4)
N6 0.025(5) 0.031(5) 0.016(4) -0.017(4) 0.008(4) -0.004(4)
C34 0.043(7) 0.036(7) 0.008(5) -0.009(5) 0.011(5) -0.009(6)
C35 0.017(6) 0.032(6) 0.021(5) -0.008(5) 0.002(4) 0.003(5)
C36 0.035(7) 0.035(6) 0.031(6) -0.001(5) 0.020(5) -0.005(6)
C37 0.020(6) 0.052(8) 0.033(6) -0.003(6) 0.008(5) 0.007(6)
C38 0.035(7) 0.049(8) 0.033(6) 0.006(6) 0.011(5) 0.011(6)
C39 0.030(6) 0.029(6) 0.025(6) -0.001(5) 0.013(5) 0.000(5)
C40 0.031(6) 0.030(6) 0.010(5) -0.001(5) 0.006(4) 0.006(5)
C41 0.032(6) 0.029(6) 0.033(6) 0.009(5) 0.002(5) 0.010(5)
C42 0.050(7) 0.039(7) 0.026(6) -0.001(5) 0.016(5) 0.002(6)
C43 0.068(8) 0.032(7) 0.048(7) -0.010(6) 0.014(6) 0.007(6)
C44 0.033(6) 0.035(6) 0.017(5) 0.000(5) 0.006(4) 0.008(5)
C45 0.041(7) 0.040(7) 0.036(6) 0.002(5) 0.023(5) 0.001(5)
C46 0.050(8) 0.061(8) 0.056(8) 0.008(7) 0.015(6) -0.022(7)
P1 0.0437(19) 0.0356(18) 0.0401(18) 0.0055(15) 0.0150(15) 0.0024(15)
F1 0.047(4) 0.055(4) 0.079(5) 0.009(4) 0.037(4) 0.011(3)
F2 0.077(5) 0.057(4) 0.041(4) 0.013(3) 0.011(3) 0.011(4)
F3 0.058(4) 0.034(3) 0.065(4) 0.007(3) 0.023(3) -0.004(3)
F4 0.048(4) 0.060(4) 0.080(5) -0.004(4) 0.038(4) 0.003(3)
F5 0.064(4) 0.051(4) 0.037(4) 0.002(3) 0.008(3) -0.004(3)
F6 0.059(4) 0.040(4) 0.052(4) 0.000(3) 0.011(3) -0.009(3)
P2 0.0382(17) 0.0307(16) 0.0308(16) 0.0015(13) 0.0156(14) 0.0025(14)
F7 0.057(4) 0.058(4) 0.040(4) 0.009(3) 0.008(3) 0.012(3)
F8 0.058(4) 0.082(5) 0.051(4) 0.000(4) 0.036(3) 0.019(4)
F9 0.072(4) 0.039(4) 0.058(4) 0.001(3) 0.020(4) -0.016(3)
F10 0.062(4) 0.055(4) 0.041(4) 0.011(3) 0.008(3) 0.013(3)
F11 0.066(4) 0.071(5) 0.062(4) 0.009(4) 0.049(4) 0.016(4)
F12 0.064(5) 0.046(4) 0.069(4) 0.000(3) 0.016(4) -0.011(3)
O1 0.063(8) 0.070(9) 0.063(8) -0.016(7) 0.010(6) 0.007(7)
O1A 0.059(18) 0.041(16) 0.09(2) -0.010(15) 0.028(15) 0.023(14)

loop_
_atom_type_symbol
_atom_type_description
_atom_type_scat_dispersion_real
_atom_type_scat_dispersion_imag
_atom_type_scat_source
C C 0.0033 0.0016 'International Tables Vol C Tables 4.2.6.8 and 6.1.1.4'
H H 0.0000 0.0000 'International Tables Vol C Tables 4.2.6.8 and 6.1.1.4'
N N 0.0061 0.0033 'International Tables Vol C Tables 4.2.6.8 and 6.1.1.4'
F F 0.0171 0.0103 'International Tables Vol C Tables 4.2.6.8 and 6.1.1.4'
P P 0.1023 0.0942 'International Tables Vol C Tables 4.2.6.8 and 6.1.1.4'
Ni Ni 0.3393 1.1124 'International Tables Vol C Tables 4.2.6.8 and 6.1.1.4'
O O 0.0106 0.0060 'International Tables Vol C Tables 4.2.6.8 and 6.1.1.4'

loop_
_geom_angle_atom_site_label_1
_geom_angle_atom_site_label_2
_geom_angle_atom_site_label_3
_geom_angle
C21 Ni1 N1 98.4(3)
C21 Ni1 C14 99.1(4)
N1 Ni1 C14 162.4(4)
C21 Ni1 C11 157.6(5)
N1 Ni1 C11 97.2(4)
C14 Ni1 C11 65.4(5)
C21 Ni1 C12 150.1(5)
N1 Ni1 C12 100.1(4)
C14 Ni1 C12 64.8(4)
C11 Ni1 C12 39.3(4)
C21 Ni1 C13 114.4(4)
N1 Ni1 C13 131.5(4)
C14 Ni1 C13 39.7(4)
C11 Ni1 C13 64.8(4)
C12 Ni1 C13 37.3(4)
C21 Ni1 C15 119.1(4)
N1 Ni1 C15 127.9(4)
C14 Ni1 C15 38.9(4)
C11 Ni1 C15 38.9(4)
C12 Ni1 C15 65.0(5)
C13 Ni1 C15 65.3(5)
C21 Ni1 Ni2 107.0(2)
N1 Ni1 Ni2 8.7(2)
C14 Ni1 Ni2 153.9(3)
C11 Ni1 Ni2 89.4(3)
C12 Ni1 Ni2 91.6(3)
C13 Ni1 Ni2 124.3(3)
C15 Ni1 Ni2 122.3(3)
C1 N1 C5 119.7(8)
C1 N1 Ni1 121.7(6)
C5 N1 Ni1 118.2(6)
N1 C1 C2 122.5(9)
C3 C2 C1 118.3(9)
C4 C3 C2 118.3(8)
C4 C3 C6 121.7(8)
C2 C3 C6 119.9(8)
C5 C4 C3 119.6(9)
N1 C5 C4 121.5(9)
C10 C6 C7 119.2(9)
C10 C6 C3 119.4(8)
C7 C6 C3 121.3(9)
C6 C7 C8 118.8(9)
N2 C8 C7 122.1(9)
N2 C9 C10 121.1(9)
C6 C10 C9 119.4(9)
C12 C11 C15 108.3(11)
C12 C11 Ni1 71.2(6)
C15 C11 Ni1 72.8(6)
C13 C12 C11 109.2(11)
C13 C12 Ni1 71.6(6)
C11 C12 Ni1 69.5(7)
C12 C13 C14 107.0(11)
C12 C13 Ni1 71.1(7)
C14 C13 Ni1 67.2(6)
C15 C14 C13 109.8(11)
C15 C14 Ni1 74.8(6)
C13 C14 Ni1 73.1(6)
C14 C15 C11 105.1(11)
C14 C15 Ni1 66.3(6)
C11 C15 Ni1 68.3(6)
N4 C21 N3 106.5(8)
N4 C21 Ni1 126.8(7)
N3 C21 Ni1 126.6(7)
C21 N3 C22 109.3(8)
C21 N3 C28 124.8(8)
C22 N3 C28 125.8(8)
C21 N4 C27 110.6(7)
C21 N4 C31 125.8(8)
C27 N4 C31 123.6(7)
C27 C22 N3 106.8(8)
C27 C22 C23 123.6(10)
N3 C22 C23 129.5(9)
C24 C23 C22 115.9(9)
C23 C24 C25 121.1(9)
C26 C25 C24 122.4(9)
C25 C26 C27 116.5(9)
N4 C27 C22 106.9(8)
N4 C27 C26 132.7(8)
C22 C27 C26 120.4(10)
N3 C28 C29 113.8(7)
C28 C29 C30 109.2(8)
N4 C31 C32 112.5(7)
C31 C32 C33 109.8(8)
C34 Ni2 N2 96.9(3)
C34 Ni2 C19 97.9(4)
N2 Ni2 C19 165.2(4)
C34 Ni2 C16 154.9(4)
N2 Ni2 C16 100.7(4)
C19 Ni2 C16 65.3(4)
C34 Ni2 C17 151.2(4)
N2 Ni2 C17 101.3(4)
C19 Ni2 C17 65.0(4)
C16 Ni2 C17 39.6(4)
C34 Ni2 C20 117.5(4)
N2 Ni2 C20 130.9(4)
C19 Ni2 C20 39.6(4)
C16 Ni2 C20 37.9(4)
C17 Ni2 C20 64.8(4)
C34 Ni2 C18 115.0(4)
N2 Ni2 C18 131.2(4)
C19 Ni2 C18 39.9(4)
C16 Ni2 C18 64.7(4)
C17 Ni2 C18 37.2(4)
C20 Ni2 C18 65.5(4)
C34 Ni2 Ni1 103.0(3)
N2 Ni2 Ni1 7.9(2)
C19 Ni2 Ni1 158.5(3)
C16 Ni2 Ni1 96.4(3)
C17 Ni2 Ni1 93.7(3)
C20 Ni2 Ni1 129.5(3)
C18 Ni2 Ni1 123.4(3)
C20 C16 C17 107.9(10)
C20 C16 Ni2 71.3(6)
C17 C16 Ni2 70.3(6)
C18 C17 C16 109.3(10)
C18 C17 Ni2 72.3(6)
C16 C17 Ni2 70.1(6)
C17 C18 C19 106.4(10)
C17 C18 Ni2 70.4(6)
C19 C18 Ni2 65.9(5)
C20 C19 C18 108.9(9)
C20 C19 Ni2 73.7(6)
C18 C19 Ni2 74.3(6)
C16 C20 C19 107.1(10)
C16 C20 Ni2 70.8(6)
C19 C20 Ni2 66.7(5)
C8 N2 C9 119.2(8)
C8 N2 Ni2 123.4(7)
C9 N2 Ni2 117.2(6)
C34 N5 C35 111.5(8)
C34 N5 C41 124.2(8)
C35 N5 C41 124.2(8)
C34 N6 C40 111.9(8)
C34 N6 C44 124.6(8)
C40 N6 C44 123.4(8)
N6 C34 N5 105.3(8)
N6 C34 Ni2 125.7(7)
N5 C34 Ni2 128.9(7)
N5 C35 C36 133.5(9)
N5 C35 C40 106.9(8)
C36 C35 C40 119.6(9)
C37 C36 C35 118.2(9)
C36 C37 C38 121.6(10)
C39 C38 C37 122.5(10)
C38 C39 C40 116.1(9)
C39 C40 N6 133.7(9)
C39 C40 C35 122.0(9)
N6 C40 C35 104.4(8)
N5 C41 C42 112.1(8)
C41 C42 C43 111.3(8)
N6 C44 C45 115.5(7)
C44 C45 C46 112.8(8)
F3 P1 F6 178.9(4)
F3 P1 F1 90.2(3)
F6 P1 F1 90.0(3)
F3 P1 F5 90.8(3)
F6 P1 F5 90.3(3)
F1 P1 F5 89.6(3)
F3 P1 F4 89.8(3)
F6 P1 F4 90.0(3)
F1 P1 F4 179.8(4)
F5 P1 F4 90.2(3)
F3 P1 F2 89.3(3)
F6 P1 F2 89.6(3)
F1 P1 F2 89.9(4)
F5 P1 F2 179.5(4)
F4 P1 F2 90.3(3)
F11 P2 F9 90.5(3)
F11 P2 F7 90.2(3)
F9 P2 F7 90.4(3)
F11 P2 F12 90.7(4)
F9 P2 F12 178.5(4)
F7 P2 F12 90.4(3)
F11 P2 F8 179.4(4)
F9 P2 F8 90.1(4)
F7 P2 F8 90.0(3)
F12 P2 F8 88.7(4)
F11 P2 F10 90.7(3)
F9 P2 F10 90.3(3)
F7 P2 F10 178.8(4)
F12 P2 F10 88.9(3)
F8 P2 F10 89.1(3)

loop_
_geom_bond_atom_site_label_1
_geom_bond_atom_site_label_2
_geom_bond_distance
Ni1 C21 1.904(9)
Ni1 N1 1.937(7)
Ni1 C14 2.062(11)
Ni1 C11 2.113(11)
Ni1 C12 2.134(11)
Ni1 C13 2.141(10)
Ni1 C15 2.173(10)
Ni1 Ni2 10.855(3)
N1 C1 1.320(11)
N1 C5 1.357(11)
C1 C2 1.412(12)
C2 C3 1.406(12)
C3 C4 1.398(12)
C3 C6 1.491(12)
C4 C5 1.390(12)
C6 C10 1.370(12)
C6 C7 1.378(12)
C7 C8 1.405(12)
C8 N2 1.326(11)
C9 N2 1.351(11)
C9 C10 1.406(12)
C11 C12 1.428(15)
C11 C15 1.428(15)
C12 C13 1.368(14)
C13 C14 1.430(15)
C14 C15 1.415(15)
C21 N4 1.357(10)
C21 N3 1.363(11)
N3 C22 1.395(11)
N3 C28 1.461(10)
N4 C27 1.372(11)
N4 C31 1.465(10)
C22 C27 1.379(12)
C22 C23 1.397(12)
C23 C24 1.384(13)
C24 C25 1.405(13)
C25 C26 1.386(12)
C26 C27 1.404(12)
C28 C29 1.497(12)
C29 C30 1.536(12)
C31 C32 1.515(11)
C32 C33 1.526(12)
Ni2 C34 1.874(10)
Ni2 N2 1.915(7)
Ni2 C19 2.052(9)
Ni2 C16 2.139(10)
Ni2 C17 2.141(10)
Ni2 C20 2.145(10)
Ni2 C18 2.165(10)
C16 C20 1.390(14)
C16 C17 1.450(15)
C17 C18 1.374(14)
C18 C19 1.442(14)
C19 C20 1.423(14)
N5 C34 1.353(11)
N5 C35 1.374(11)
N5 C41 1.470(11)
N6 C34 1.351(11)
N6 C40 1.398(11)
N6 C44 1.457(11)
C35 C36 1.385(12)
C35 C40 1.403(12)
C36 C37 1.367(12)
C37 C38 1.373(13)
C38 C39 1.372(13)
C39 C40 1.394(12)
C41 C42 1.524(12)
C42 C43 1.525(12)
C44 C45 1.509(12)
C45 C46 1.516(12)
P1 F3 1.590(6)
P1 F6 1.591(6)
P1 F1 1.594(6)
P1 F5 1.595(6)
P1 F4 1.605(6)
P1 F2 1.609(6)
P2 F11 1.582(6)
P2 F9 1.583(6)
P2 F7 1.586(6)
P2 F12 1.600(6)
P2 F8 1.604(6)
P2 F10 1.607(6)
